data_2223784
loop_
_publ_author_name
Ejaz
'Sahin, Onur'
'Khan, Islam Ullah'

_publ_section_title
;
 Dianilinedibromidozinc(II)
;
_journal_coeditor_code HB5146
_journal_issue 11
_journal_name_full 'Acta Crystallographica Section E'
_journal_page_first m1457
_journal_paper_doi 10.1107/S1600536809043694
_journal_volume 65
_journal_year 2009
_chemical_formula_iupac '[Zn Br2 (C6 H7 N)2]'
_chemical_formula_moiety 'C12 H14 Br2 N2 Zn'
_chemical_formula_sum 'C12 H14 Br2 N2 Zn'
_chemical_formula_weight 411.44
_chemical_name_systematic
;
Dianilinedibromidozinc(II)
;
_space_group_IT_number 15
_symmetry_cell_setting monoclinic
_symmetry_space_group_name_Hall '-C 2yc'
_symmetry_space_group_name_H-M 'C 1 2/c 1'
_atom_sites_solution_hydrogens geom
_atom_sites_solution_primary direct
_atom_sites_solution_secondary difmap
_audit_creation_method SHELXL-97
_cell_angle_alpha 90.000
_cell_angle_beta 111.035(3)
_cell_angle_gamma 90.000
_cell_formula_units_Z 4
_cell_length_a 25.7545(16)
_cell_length_b 4.9415(3)
_cell_length_c 12.1919(8)
_cell_measurement_reflns_used 7092
_cell_measurement_temperature 296
_cell_volume 1448.22(16)
_computing_cell_refinement 'SAINT (Bruker, 2007)'
_computing_data_collection 'APEX2 (Bruker, 2007)'
_computing_data_reduction 'SAINT (Bruker, 2007)'
_computing_molecular_graphics 'ORTEP-3 (Farrugia, 1997)'
_computing_publication_material 'WinGX (Farrugia, 1999)'
_computing_structure_refinement 'SHELXL97 (Sheldrick, 2008)'
_computing_structure_solution 'SHELXS97 (Sheldrick, 2008)'
_diffrn_ambient_temperature 296
_diffrn_measured_fraction_theta_full 0.998
_diffrn_measured_fraction_theta_max 0.998
_diffrn_measurement_device_type 'Bruker APEXII CCD'
_diffrn_measurement_method '\f and \w'
_diffrn_radiation_monochromator graphite
_diffrn_radiation_source 'fine-focus sealed tube'
_diffrn_radiation_type MoK\a
_diffrn_radiation_wavelength 0.71073
_diffrn_reflns_av_R_equivalents 0.0261
_diffrn_reflns_av_sigmaI/netI 0.0239
_diffrn_reflns_limit_h_max 32
_diffrn_reflns_limit_h_min -34
_diffrn_reflns_limit_k_max 6
_diffrn_reflns_limit_k_min -4
_diffrn_reflns_limit_l_max 16
_diffrn_reflns_limit_l_min -16
_diffrn_reflns_number 7092
_diffrn_reflns_theta_full 28.26
_diffrn_reflns_theta_max 28.26
_diffrn_reflns_theta_min 1.69
_diffrn_standards_decay_% <2
_exptl_absorpt_coefficient_mu 7.193
_exptl_absorpt_correction_type none
_exptl_crystal_colour colourless
_exptl_crystal_density_diffrn 1.887
_exptl_crystal_density_method 'not measured'
_exptl_crystal_description block
_exptl_crystal_F_000 800
_exptl_crystal_size_max 0.43
_exptl_crystal_size_mid 0.41
_exptl_crystal_size_min 0.40
_refine_diff_density_max 0.364
_refine_diff_density_min -0.602
_refine_ls_extinction_method none
_refine_ls_goodness_of_fit_ref 1.179
_refine_ls_hydrogen_treatment mixed
_refine_ls_matrix_type full
_refine_ls_number_parameters 86
_refine_ls_number_reflns 1796
_refine_ls_number_restraints 0
_refine_ls_restrained_S_all 1.179
_refine_ls_R_factor_all 0.0355
_refine_ls_R_factor_gt 0.0240
_refine_ls_shift/su_max 0.001
_refine_ls_shift/su_mean 0.000
_refine_ls_structure_factor_coef Fsqd
_refine_ls_weighting_details 'calc w=1/[\s^2^(Fo^2^)+(0.0350P)^2^] where P=(Fo^2^+2Fc^2^)/3'
_refine_ls_weighting_scheme calc
_refine_ls_wR_factor_gt 0.0624
_refine_ls_wR_factor_ref 0.0676
_reflns_number_gt 1489
_reflns_number_total 1796
_reflns_threshold_expression I>2\s(I)
_cod_data_source_file hb5146.cif
_cod_data_source_block I
_cod_original_cell_volume 1448.21(16)
_cod_original_sg_symbol_H-M 'C 2/c'
_cod_database_code 2223784

loop_
_symmetry_equiv_pos_as_xyz
'x, y, z'
'-x, y, -z+1/2'
'x+1/2, y+1/2, z'
'-x+1/2, y+1/2, -z+1/2'
'-x, -y, -z'
'x, -y, z-1/2'
'-x+1/2, -y+1/2, -z'
'x+1/2, -y+1/2, z-1/2'

loop_
_atom_site_type_symbol
_atom_site_label
_atom_site_fract_x
_atom_site_fract_y
_atom_site_fract_z
_atom_site_U_iso_or_equiv
_atom_site_adp_type
_atom_site_calc_flag
_atom_site_refinement_flags
_atom_site_occupancy
_atom_site_disorder_assembly
_atom_site_disorder_group
C C1 0.61172(10) -0.0453(4) 0.7448(2) 0.0332(5) Uani d . 1 . .
C C2 0.65438(13) -0.1002(6) 0.8489(3) 0.0483(7) Uani d . 1 . .
H H2 0.6498 -0.2303 0.8998 0.058 Uiso calc R 1 . .
C C3 0.70386(14) 0.0379(7) 0.8775(3) 0.0618(8) Uani d . 1 . .
H H3 0.7328 -0.0013 0.9475 0.074 Uiso calc R 1 . .
C C4 0.71102(14) 0.2333(7) 0.8038(3) 0.0620(9) Uani d . 1 . .
H H4 0.7445 0.3269 0.8240 0.074 Uiso calc R 1 . .
C C5 0.66823(14) 0.2887(6) 0.7000(3) 0.0543(8) Uani d . 1 . .
H H5 0.6728 0.4200 0.6495 0.065 Uiso calc R 1 . .
C C6 0.61856(12) 0.1502(5) 0.6703(2) 0.0428(6) Uani d . 1 . .
H H6 0.5897 0.1887 0.6001 0.051 Uiso calc R 1 . .
N N1 0.55851(9) -0.1809(4) 0.7147(2) 0.0350(5) Uani d . 1 . .
H H1A 0.5450(13) -0.231(6) 0.638(3) 0.052(8) Uiso d . 1 . .
H H2A 0.5592(14) -0.334(6) 0.750(3) 0.058(9) Uiso d . 1 . .
Zn Zn1 0.5000 0.05076(7) 0.7500 0.03217(12) Uani d S 1 . .
Br Br1 0.546312(11) 0.32589(5) 0.91739(2) 0.04053(11) Uani d . 1 . .

loop_
_atom_site_aniso_label
_atom_site_aniso_U_11
_atom_site_aniso_U_22
_atom_site_aniso_U_33
_atom_site_aniso_U_12
_atom_site_aniso_U_13
_atom_site_aniso_U_23
C1 0.0370(14) 0.0280(12) 0.0384(13) 0.0019(10) 0.0181(11) -0.0068(9)
C2 0.0499(18) 0.0449(14) 0.0472(16) 0.0039(14) 0.0136(14) 0.0063(13)
C3 0.0452(19) 0.064(2) 0.063(2) 0.0048(16) 0.0033(16) -0.0045(16)
C4 0.048(2) 0.0555(18) 0.085(3) -0.0135(15) 0.0271(19) -0.0186(18)
C5 0.057(2) 0.0478(16) 0.069(2) -0.0092(14) 0.0348(18) -0.0008(14)
C6 0.0466(17) 0.0427(15) 0.0412(15) -0.0038(12) 0.0184(13) -0.0023(11)
N1 0.0406(13) 0.0297(11) 0.0374(12) -0.0024(9) 0.0176(10) -0.0032(9)
Zn1 0.0379(2) 0.0308(2) 0.0310(2) 0.000 0.01626(18) 0.000
Br1 0.0558(2) 0.03761(16) 0.02807(15) -0.00087(11) 0.01487(12) -0.00366(9)

loop_
_atom_type_symbol
_atom_type_description
_atom_type_scat_dispersion_real
_atom_type_scat_dispersion_imag
_atom_type_scat_source
C C 0.0033 0.0016 'International Tables Vol C Tables 4.2.6.8 and 6.1.1.4'
H H 0.0000 0.0000 'International Tables Vol C Tables 4.2.6.8 and 6.1.1.4'
N N 0.0061 0.0033 'International Tables Vol C Tables 4.2.6.8 and 6.1.1.4'
Zn Zn 0.2839 1.4301 'International Tables Vol C Tables 4.2.6.8 and 6.1.1.4'
Br Br -0.2901 2.4595 'International Tables Vol C Tables 4.2.6.8 and 6.1.1.4'

loop_
_geom_angle_atom_site_label_1
_geom_angle_atom_site_label_2
_geom_angle_atom_site_label_3
_geom_angle_site_symmetry_1
_geom_angle_site_symmetry_3
_geom_angle
_geom_angle_publ_flag
C2 C1 C6 . . 119.8(2) ?
C2 C1 N1 . . 120.8(2) ?
C6 C1 N1 . . 119.3(2) ?
C1 C2 C3 . . 119.8(3) ?
C1 C2 H2 . . 120.1 ?
C3 C2 H2 . . 120.1 ?
C2 C3 C4 . . 120.8(3) ?
C2 C3 H3 . . 119.6 ?
C4 C3 H3 . . 119.6 ?
C5 C4 C3 . . 119.4(3) ?
C5 C4 H4 . . 120.3 ?
C3 C4 H4 . . 120.3 ?
C4 C5 C6 . . 120.3(3) ?
C4 C5 H5 . . 119.9 ?
C6 C5 H5 . . 119.9 ?
C5 C6 C1 . . 120.0(3) ?
C5 C6 H6 . . 120.0 ?
C1 C6 H6 . . 120.0 ?
C1 N1 Zn1 . . 112.76(14) ?
C1 N1 H1A . . 111.5(19) ?
Zn1 N1 H1A . . 109(2) ?
C1 N1 H2A . . 115(2) ?
Zn1 N1 H2A . . 106(2) ?
H1A N1 H2A . . 102(3) ?
N1 Zn1 N1 2_656 . 112.35(13) ?
N1 Zn1 Br1 2_656 . 108.50(7) ?
N1 Zn1 Br1 . . 108.50(7) ?
N1 Zn1 Br1 2_656 2_656 108.50(7) ?
N1 Zn1 Br1 . 2_656 108.50(7) ?
Br1 Zn1 Br1 . 2_656 110.49(5) ?

loop_
_geom_bond_atom_site_label_1
_geom_bond_atom_site_label_2
_geom_bond_site_symmetry_2
_geom_bond_distance
_geom_bond_publ_flag
C1 C2 . 1.375(4) ?
C1 C6 . 1.380(3) ?
C1 N1 . 1.450(3) ?
C2 C3 . 1.376(4) ?
C2 H2 . 0.9300 ?
C3 C4 . 1.376(5) ?
C3 H3 . 0.9300 ?
C4 C5 . 1.375(5) ?
C4 H4 . 0.9300 ?
C5 C6 . 1.380(4) ?
C5 H5 . 0.9300 ?
C6 H6 . 0.9300 ?
N1 H1A . 0.90(3) ?
N1 H2A . 0.87(3) ?
Zn1 N1 . 2.057(2) y
Zn1 N1 2_656 2.057(2) ?
Zn1 Br1 . 2.3851(3) y
Zn1 Br1 2_656 2.3851(3) ?

loop_
_geom_hbond_atom_site_label_D
_geom_hbond_atom_site_label_H
_geom_hbond_atom_site_label_A
_geom_hbond_site_symmetry_A
_geom_hbond_distance_DH
_geom_hbond_distance_HA
_geom_hbond_distance_DA
_geom_hbond_angle_DHA
N1 H1A Br1 6 0.90(3) 2.75(3) 3.597(3) 157(2)
N1 H2A Br1 1_545 0.87(3) 2.76(3) 3.564(3) 156(3)

loop_
_geom_torsion_atom_site_label_1
_geom_torsion_atom_site_label_2
_geom_torsion_atom_site_label_3
_geom_torsion_atom_site_label_4
_geom_torsion_site_symmetry_1
_geom_torsion_site_symmetry_2
_geom_torsion_site_symmetry_3
_geom_torsion_site_symmetry_4
_geom_torsion
_geom_torsion_publ_flag
C6 C1 C2 C3 . . . . -0.8(4) ?
N1 C1 C2 C3 . . . . -177.7(2) ?
C1 C2 C3 C4 . . . . 0.8(5) ?
C2 C3 C4 C5 . . . . -0.5(5) ?
C3 C4 C5 C6 . . . . 0.2(5) ?
C4 C5 C6 C1 . . . . -0.2(4) ?
C2 C1 C6 C5 . . . . 0.5(4) ?
N1 C1 C6 C5 . . . . 177.4(2) ?
C2 C1 N1 Zn1 . . . . 98.8(2) ?
C6 C1 N1 Zn1 . . . . -78.1(2) ?
C1 N1 Zn1 N1 . . . 2_656 -152.2(2) ?
C1 N1 Zn1 Br1 . . . . -32.26(19) ?
C1 N1 Zn1 Br1 . . . 2_656 87.82(17) ?
